data_7026121
loop_
_publ_author_name
'Chaturvedi, Jyotsna'
'Bhattacharya, Subrato'
'Prasad, Rajendra'

_publ_section_title
;
 Novel heterobimetallic thiocarboxylato complexes: synthesis,
 characterization and application as single source precursor for ternary
 chalcogenides.
;
_journal_issue 37
_journal_name_full 'Dalton transactions (Cambridge, England : 2003)'
_journal_page_first 8725
_journal_page_last 8732
_journal_paper_doi 10.1039/c0dt00210k
_journal_volume 39
_journal_year 2010
_chemical_formula_sum 'C57 H45 Ag O3 P2 Pb S3'
_chemical_formula_weight 1251.11
_chemical_name_common
;bis(triphenylphosphine)silver bis(mu-thiobenzoato)lead
thiobenzoate
;
_chemical_name_systematic
;
?
;
_space_group_IT_number 14
_symmetry_cell_setting monoclinic
_symmetry_space_group_name_Hall '-P 2yn'
_symmetry_space_group_name_H-M 'P 1 21/n 1'
_atom_sites_solution_hydrogens geom
_atom_sites_solution_primary direct
_atom_sites_solution_secondary difmap
_audit_creation_method SHELXL-97
_cell_angle_alpha 90.00
_cell_angle_beta 99.079(8)
_cell_angle_gamma 90.00
_cell_formula_units_Z 4
_cell_length_a 12.753(5)
_cell_length_b 17.287(6)
_cell_length_c 23.608(9)
_cell_measurement_temperature 293(2)
_cell_measurement_theta_max 28.31
_cell_measurement_theta_min 2.01
_cell_volume 5139(3)
_computing_cell_refinement 'Bruker SMART'
_computing_data_collection 'Bruker SMART'
_computing_data_reduction 'Bruker SAINT'
_computing_structure_refinement 'SHELXL-97 (Sheldrick, 1997)'
_computing_structure_solution 'SHELXS-97 (Sheldrick, 1997)'
_diffrn_ambient_temperature 293(2)
_diffrn_measured_fraction_theta_full 0.979
_diffrn_measured_fraction_theta_max 0.979
_diffrn_measurement_device_type 'CCD area detector'
_diffrn_measurement_method 'phi and omega scans'
_diffrn_radiation_monochromator graphite
_diffrn_radiation_source 'fine-focus sealed tube'
_diffrn_radiation_type MoK\a
_diffrn_radiation_wavelength 0.71073
_diffrn_reflns_av_R_equivalents 0.0872
_diffrn_reflns_av_sigmaI/netI 0.1249
_diffrn_reflns_limit_h_max 16
_diffrn_reflns_limit_h_min -17
_diffrn_reflns_limit_k_max 23
_diffrn_reflns_limit_k_min -22
_diffrn_reflns_limit_l_max 15
_diffrn_reflns_limit_l_min -31
_diffrn_reflns_number 33881
_diffrn_reflns_theta_full 28.55
_diffrn_reflns_theta_max 28.55
_diffrn_reflns_theta_min 2.00
_exptl_absorpt_coefficient_mu 3.880
_exptl_absorpt_correction_type none
_exptl_crystal_colour 'pale yellow'
_exptl_crystal_density_diffrn 1.617
_exptl_crystal_density_method 'not measured'
_exptl_crystal_description niddle
_exptl_crystal_F_000 2472
_exptl_crystal_size_max 0.41
_exptl_crystal_size_mid 0.39
_exptl_crystal_size_min 0.37
_refine_diff_density_max 0.839
_refine_diff_density_min -0.762
_refine_diff_density_rms 0.130
_refine_ls_extinction_method none
_refine_ls_goodness_of_fit_ref 0.959
_refine_ls_hydrogen_treatment constr
_refine_ls_matrix_type full
_refine_ls_number_parameters 604
_refine_ls_number_reflns 12821
_refine_ls_number_restraints 0
_refine_ls_restrained_S_all 0.959
_refine_ls_R_factor_all 0.1525
_refine_ls_R_factor_gt 0.0561
_refine_ls_shift/su_max 0.001
_refine_ls_shift/su_mean 0.000
_refine_ls_structure_factor_coef Fsqd
_refine_ls_weighting_details 'calc w=1/[\s^2^(Fo^2^)+(0.0532P)^2^+0.0000P] where P=(Fo^2^+2Fc^2^)/3'
_refine_ls_weighting_scheme calc
_refine_ls_wR_factor_gt 0.1083
_refine_ls_wR_factor_ref 0.1521
_reflns_number_gt 5793
_reflns_number_total 12821
_reflns_threshold_expression >2sigma(I)
_cod_data_source_file c0dt00210k.txt
_cod_data_source_block 3marbm
_cod_original_cell_volume 5140(3)
_cod_original_sg_symbol_H-M P2(1)/n
_cod_database_code 7026121

loop_
_symmetry_equiv_pos_as_xyz
'x, y, z'
'-x+1/2, y+1/2, -z+1/2'
'-x, -y, -z'
'x-1/2, -y-1/2, z-1/2'

loop_
_atom_site_label
_atom_site_type_symbol
_atom_site_fract_x
_atom_site_fract_y
_atom_site_fract_z
_atom_site_U_iso_or_equiv
_atom_site_adp_type
_atom_site_occupancy
_atom_site_symmetry_multiplicity
_atom_site_calc_flag
_atom_site_refinement_flags
Pb1 Pb 0.38540(3) 0.232208(19) 0.350671(14) 0.06167(14) Uani 1 1 d .
Ag1 Ag 0.52174(4) 0.04677(3) 0.31746(3) 0.05210(18) Uani 1 1 d .
P1 P 0.71517(15) 0.02351(11) 0.34719(9) 0.0480(5) Uani 1 1 d .
P2 P 0.41222(15) -0.04925(11) 0.25859(9) 0.0461(5) Uani 1 1 d .
S2 S 0.44252(15) 0.10068(12) 0.40711(8) 0.0524(5) Uani 1 1 d .
S1 S 0.53373(17) 0.19346(12) 0.28174(9) 0.0588(6) Uani 1 1 d .
S3 S 0.55391(19) 0.30062(13) 0.41357(11) 0.0718(7) Uani 1 1 d .
O3 O 0.3794(5) 0.3055(4) 0.4559(2) 0.0745(17) Uani 1 1 d .
O2 O 0.2385(5) 0.1143(3) 0.3771(2) 0.0735(17) Uani 1 1 d .
C5 C 0.5507(16) 0.1970(7) 0.0580(6) 0.118(5) Uani 1 1 d .
H5 H 0.5728 0.1991 0.0223 0.142 Uiso 1 1 calc R
C20 C 0.4906(11) 0.4695(6) 0.5840(4) 0.088(3) Uani 1 1 d .
H20 H 0.4450 0.4979 0.6030 0.105 Uiso 1 1 calc R
C40 C 0.4197(5) -0.0533(4) 0.1822(3) 0.0414(17) Uani 1 1 d .
C38 C 0.8672(10) -0.1052(7) 0.4810(5) 0.104(4) Uani 1 1 d .
H38 H 0.9338 -0.1066 0.5036 0.125 Uiso 1 1 calc R
O1 O 0.3475(6) 0.2011(4) 0.2187(3) 0.090(2) Uani 1 1 d .
C22 C 0.8050(6) 0.1050(4) 0.3645(3) 0.051(2) Uani 1 1 d .
C45 C 0.4965(6) -0.0112(5) 0.1615(4) 0.062(2) Uani 1 1 d .
H45 H 0.5426 0.0195 0.1864 0.074 Uiso 1 1 calc R
C2 C 0.4864(9) 0.1976(5) 0.1624(4) 0.067(2) Uani 1 1 d .
C24 C 0.9741(7) 0.1678(6) 0.3700(4) 0.072(3) Uani 1 1 d .
H24 H 1.0442 0.1667 0.3634 0.086 Uiso 1 1 calc R
C16 C 0.5173(7) 0.3781(4) 0.5112(3) 0.054(2) Uani 1 1 d .
C27 C 0.7670(6) 0.1698(4) 0.3871(3) 0.052(2) Uani 1 1 d .
H27 H 0.6970 0.1716 0.3936 0.062 Uiso 1 1 calc R
C15 C 0.4721(7) 0.3268(4) 0.4619(3) 0.055(2) Uani 1 1 d .
C57 C 0.2029(6) -0.1041(5) 0.2575(4) 0.061(2) Uani 1 1 d .
H57 H 0.2298 -0.1542 0.2586 0.073 Uiso 1 1 calc R
C42 C 0.3596(7) -0.0976(5) 0.0866(4) 0.066(2) Uani 1 1 d .
H42 H 0.3122 -0.1265 0.0609 0.079 Uiso 1 1 calc R
C41 C 0.3506(6) -0.0973(5) 0.1437(4) 0.061(2) Uani 1 1 d .
H41 H 0.2981 -0.1267 0.1566 0.073 Uiso 1 1 calc R
C1 C 0.4413(7) 0.1985(5) 0.2180(4) 0.060(2) Uani 1 1 d .
C52 C 0.2707(6) -0.0410(5) 0.2585(3) 0.0504(19) Uani 1 1 d .
C35 C 0.6761(8) -0.0979(5) 0.4144(4) 0.078(3) Uani 1 1 d .
H35 H 0.6097 -0.0973 0.3916 0.094 Uiso 1 1 calc R
C29 C 0.7571(6) 0.0325(5) 0.2365(4) 0.063(2) Uani 1 1 d .
H29 H 0.7455 0.0852 0.2408 0.075 Uiso 1 1 calc R
C21 C 0.4484(8) 0.4183(5) 0.5402(4) 0.071(2) Uani 1 1 d .
H21 H 0.3754 0.4115 0.5308 0.085 Uiso 1 1 calc R
C25 C 0.9388(8) 0.2319(6) 0.3920(4) 0.075(3) Uani 1 1 d .
H25 H 0.9833 0.2742 0.4012 0.090 Uiso 1 1 calc R
C28 C 0.7561(6) -0.0166(5) 0.2833(3) 0.053(2) Uani 1 1 d .
C3 C 0.5895(8) 0.2089(6) 0.1602(4) 0.078(3) Uani 1 1 d .
H3 H 0.6371 0.2176 0.1936 0.094 Uiso 1 1 calc R
C9 C 0.2872(6) -0.0066(5) 0.4208(3) 0.055(2) Uani 1 1 d .
C53 C 0.2274(6) 0.0322(4) 0.2553(3) 0.054(2) Uani 1 1 d .
H53 H 0.2719 0.0749 0.2557 0.065 Uiso 1 1 calc R
C39 C 0.8479(8) -0.0525(5) 0.4384(4) 0.082(3) Uani 1 1 d .
H39 H 0.9021 -0.0190 0.4323 0.098 Uiso 1 1 calc R
C51 C 0.5188(7) -0.1893(5) 0.2571(4) 0.072(3) Uani 1 1 d .
H51 H 0.5403 -0.1710 0.2237 0.086 Uiso 1 1 calc R
C17 C 0.6239(8) 0.3888(5) 0.5281(4) 0.079(3) Uani 1 1 d .
H17 H 0.6712 0.3620 0.5092 0.094 Uiso 1 1 calc R
C46 C 0.4504(6) -0.1469(4) 0.2836(3) 0.051(2) Uani 1 1 d .
C31 C 0.7927(7) -0.0708(6) 0.1772(4) 0.077(3) Uani 1 1 d .
H31 H 0.8044 -0.0892 0.1417 0.092 Uiso 1 1 calc R
C33 C 0.7767(7) -0.0939(5) 0.2763(4) 0.065(2) Uani 1 1 d .
H33 H 0.7795 -0.1279 0.3070 0.078 Uiso 1 1 calc R
C14 C 0.3614(8) -0.0501(5) 0.4544(4) 0.076(3) Uani 1 1 d .
H14 H 0.4302 -0.0314 0.4644 0.091 Uiso 1 1 calc R
C8 C 0.3061(7) 0.0707(5) 0.3993(3) 0.056(2) Uani 1 1 d .
C44 C 0.5067(9) -0.0137(6) 0.1038(4) 0.086(3) Uani 1 1 d .
H44 H 0.5609 0.0136 0.0906 0.103 Uiso 1 1 calc R
C23 C 0.9121(6) 0.1030(5) 0.3564(3) 0.062(2) Uani 1 1 d .
H23 H 0.9404 0.0589 0.3421 0.075 Uiso 1 1 calc R
C47 C 0.4199(7) -0.1752(6) 0.3327(4) 0.073(3) Uani 1 1 d .
H47 H 0.3732 -0.1474 0.3515 0.087 Uiso 1 1 calc R
C4 C 0.6247(11) 0.2074(6) 0.1075(6) 0.111(4) Uani 1 1 d .
H4 H 0.6965 0.2132 0.1053 0.133 Uiso 1 1 calc R
C34 C 0.7506(7) -0.0467(4) 0.4036(3) 0.053(2) Uani 1 1 d .
C12 C 0.2326(10) -0.1491(6) 0.4592(4) 0.092(3) Uani 1 1 d .
H12 H 0.2148 -0.1968 0.4732 0.110 Uiso 1 1 calc R
C36 C 0.6963(10) -0.1520(6) 0.4590(4) 0.090(3) Uani 1 1 d .
H36 H 0.6427 -0.1854 0.4661 0.109 Uiso 1 1 calc R
C43 C 0.4375(8) -0.0559(6) 0.0670(4) 0.074(3) Uani 1 1 d .
H43 H 0.4430 -0.0566 0.0282 0.089 Uiso 1 1 calc R
C19 C 0.5975(13) 0.4784(6) 0.5990(4) 0.095(4) Uani 1 1 d .
H19 H 0.6246 0.5127 0.6280 0.114 Uiso 1 1 calc R
C37 C 0.7925(12) -0.1559(6) 0.4916(4) 0.090(4) Uani 1 1 d .
H37 H 0.8070 -0.1925 0.5207 0.108 Uiso 1 1 calc R
C50 C 0.5564(8) -0.2597(6) 0.2803(5) 0.089(3) Uani 1 1 d .
H50 H 0.6037 -0.2883 0.2625 0.107 Uiso 1 1 calc R
C13 C 0.3355(9) -0.1214(6) 0.4734(4) 0.093(3) Uani 1 1 d .
H13 H 0.3868 -0.1512 0.4958 0.112 Uiso 1 1 calc R
C54 C 0.1205(6) 0.0432(6) 0.2514(3) 0.065(2) Uani 1 1 d .
H54 H 0.0924 0.0930 0.2483 0.079 Uiso 1 1 calc R
C6 C 0.4496(14) 0.1843(7) 0.0610(5) 0.120(5) Uani 1 1 d .
H6 H 0.4031 0.1734 0.0275 0.145 Uiso 1 1 calc R
C26 C 0.8340(9) 0.2338(5) 0.4006(4) 0.077(3) Uani 1 1 d .
H26 H 0.8076 0.2782 0.4156 0.092 Uiso 1 1 calc R
C30 C 0.7750(6) 0.0049(6) 0.1843(4) 0.071(3) Uani 1 1 d .
H30 H 0.7748 0.0388 0.1537 0.085 Uiso 1 1 calc R
C55 C 0.0536(6) -0.0202(6) 0.2521(4) 0.071(3) Uani 1 1 d .
H55 H -0.0191 -0.0136 0.2508 0.085 Uiso 1 1 calc R
C7 C 0.4103(9) 0.1868(6) 0.1133(5) 0.091(3) Uani 1 1 d .
H7 H 0.3384 0.1816 0.1152 0.109 Uiso 1 1 calc R
C10 C 0.1844(7) -0.0358(6) 0.4065(4) 0.080(3) Uani 1 1 d .
H10 H 0.1330 -0.0061 0.3840 0.096 Uiso 1 1 calc R
C49 C 0.5245(11) -0.2876(6) 0.3293(6) 0.103(4) Uani 1 1 d .
H49 H 0.5486 -0.3351 0.3445 0.123 Uiso 1 1 calc R
C56 C 0.0970(7) -0.0920(6) 0.2548(4) 0.076(3) Uani 1 1 d .
H56 H 0.0525 -0.1346 0.2547 0.091 Uiso 1 1 calc R
C18 C 0.6632(9) 0.4374(6) 0.5717(5) 0.096(4) Uani 1 1 d .
H18 H 0.7362 0.4422 0.5826 0.116 Uiso 1 1 calc R
C32 C 0.7935(7) -0.1209(6) 0.2221(5) 0.078(3) Uani 1 1 d .
H32 H 0.8052 -0.1733 0.2168 0.093 Uiso 1 1 calc R
C48 C 0.4598(10) -0.2459(7) 0.3538(5) 0.098(4) Uani 1 1 d .
H48 H 0.4390 -0.2645 0.3873 0.118 Uiso 1 1 calc R
C11 C 0.1573(9) -0.1074(7) 0.4249(5) 0.103(4) Uani 1 1 d .
H11 H 0.0891 -0.1269 0.4142 0.124 Uiso 1 1 calc R

loop_
_atom_site_aniso_label
_atom_site_aniso_U_11
_atom_site_aniso_U_22
_atom_site_aniso_U_33
_atom_site_aniso_U_23
_atom_site_aniso_U_13
_atom_site_aniso_U_12
Pb1 0.0702(2) 0.0532(2) 0.0623(2) 0.00241(17) 0.01261(17) 0.01009(17)
Ag1 0.0447(3) 0.0474(3) 0.0640(4) -0.0084(3) 0.0077(3) -0.0007(3)
P1 0.0428(11) 0.0491(12) 0.0522(13) -0.0023(10) 0.0080(10) 0.0025(9)
P2 0.0464(12) 0.0432(11) 0.0489(12) -0.0028(9) 0.0080(9) -0.0026(9)
S2 0.0491(12) 0.0571(13) 0.0525(13) 0.0003(10) 0.0123(10) 0.0004(9)
S1 0.0751(15) 0.0506(12) 0.0518(13) 0.0049(10) 0.0137(11) -0.0049(11)
S3 0.0764(16) 0.0598(14) 0.0869(18) -0.0194(12) 0.0364(13) -0.0089(12)
O3 0.055(4) 0.090(5) 0.083(4) -0.010(4) 0.023(3) 0.007(3)
O2 0.075(4) 0.076(4) 0.069(4) 0.007(3) 0.010(3) 0.010(3)
C5 0.218(17) 0.081(8) 0.067(9) -0.011(6) 0.056(11) -0.023(11)
C20 0.133(10) 0.075(7) 0.066(7) -0.011(5) 0.049(7) -0.010(7)
C40 0.030(4) 0.049(4) 0.048(5) 0.000(4) 0.014(3) 0.000(3)
C38 0.129(10) 0.093(9) 0.079(8) 0.021(7) -0.024(7) 0.014(8)
O1 0.088(5) 0.094(5) 0.087(5) 0.006(4) 0.006(4) -0.001(4)
C22 0.053(5) 0.050(5) 0.049(5) -0.002(4) 0.002(4) -0.004(4)
C45 0.050(5) 0.063(6) 0.075(6) 0.005(5) 0.014(4) -0.012(4)
C2 0.104(8) 0.044(5) 0.051(6) -0.001(4) 0.007(6) -0.001(5)
C24 0.074(6) 0.085(7) 0.059(6) -0.010(5) 0.016(5) -0.026(6)
C16 0.068(6) 0.042(5) 0.052(5) 0.008(4) 0.009(5) -0.004(4)
C27 0.046(5) 0.054(5) 0.058(5) -0.008(4) 0.019(4) 0.000(4)
C15 0.059(5) 0.047(5) 0.062(6) 0.015(4) 0.016(4) 0.012(4)
C57 0.032(5) 0.064(6) 0.089(7) -0.018(5) 0.019(4) -0.007(4)
C42 0.054(5) 0.088(7) 0.057(6) -0.014(5) 0.012(5) -0.004(5)
C41 0.055(5) 0.069(6) 0.060(6) -0.002(5) 0.011(4) -0.009(4)
C1 0.047(5) 0.059(5) 0.077(7) 0.006(5) 0.016(5) -0.005(4)
C52 0.052(5) 0.062(5) 0.038(4) -0.013(4) 0.007(4) -0.009(4)
C35 0.096(7) 0.074(7) 0.063(6) 0.011(5) 0.009(5) 0.004(6)
C29 0.061(6) 0.057(6) 0.071(7) -0.018(5) 0.017(5) 0.000(4)
C21 0.083(7) 0.067(6) 0.071(6) 0.006(5) 0.033(5) 0.005(5)
C25 0.057(6) 0.088(7) 0.077(7) -0.004(6) 0.005(5) -0.025(5)
C28 0.047(5) 0.051(5) 0.058(5) -0.004(4) 0.003(4) -0.002(4)
C3 0.082(7) 0.100(8) 0.059(7) 0.010(5) 0.030(5) -0.023(6)
C9 0.047(5) 0.070(6) 0.047(5) -0.009(4) 0.008(4) -0.010(4)
C53 0.047(5) 0.055(5) 0.061(6) -0.012(4) 0.009(4) 0.000(4)
C39 0.089(7) 0.067(6) 0.079(7) 0.016(5) -0.018(6) -0.005(5)
C51 0.072(6) 0.065(6) 0.073(6) -0.002(5) -0.007(5) 0.014(5)
C17 0.076(7) 0.073(7) 0.084(7) 0.007(6) 0.001(6) 0.013(5)
C46 0.049(5) 0.042(4) 0.058(5) 0.001(4) 0.002(4) -0.011(4)
C31 0.074(7) 0.090(8) 0.071(7) -0.022(6) 0.021(5) -0.003(6)
C33 0.080(6) 0.050(5) 0.066(6) -0.013(5) 0.012(5) 0.004(5)
C14 0.094(7) 0.069(6) 0.059(6) 0.010(5) -0.009(5) -0.027(5)
C8 0.075(6) 0.062(6) 0.036(5) 0.001(4) 0.020(4) 0.011(5)
C44 0.118(9) 0.097(8) 0.048(6) 0.005(5) 0.032(6) -0.033(7)
C23 0.037(5) 0.070(6) 0.081(6) -0.011(5) 0.014(4) 0.002(4)
C47 0.077(6) 0.072(7) 0.072(7) 0.007(5) 0.018(5) -0.017(5)
C4 0.151(12) 0.086(8) 0.105(10) -0.012(7) 0.053(10) -0.043(8)
C34 0.063(5) 0.048(5) 0.050(5) -0.002(4) 0.011(4) 0.007(4)
C12 0.110(9) 0.095(8) 0.073(7) 0.006(6) 0.019(7) -0.052(7)
C36 0.131(10) 0.078(7) 0.069(7) 0.014(6) 0.034(7) 0.006(7)
C43 0.096(8) 0.090(7) 0.042(5) 0.010(5) 0.027(5) 0.016(6)
C19 0.165(13) 0.069(7) 0.050(6) -0.003(5) 0.016(8) -0.019(8)
C37 0.153(11) 0.071(7) 0.049(6) 0.014(5) 0.023(7) 0.043(8)
C50 0.088(8) 0.067(7) 0.108(9) -0.002(6) -0.001(7) 0.025(6)
C13 0.117(9) 0.087(7) 0.067(7) 0.019(6) -0.015(6) -0.039(7)
C54 0.035(5) 0.098(7) 0.064(6) -0.009(5) 0.008(4) 0.014(5)
C6 0.204(16) 0.086(9) 0.061(9) -0.006(6) -0.011(10) -0.004(10)
C26 0.102(8) 0.051(5) 0.072(7) -0.010(5) -0.004(6) -0.002(5)
C30 0.063(6) 0.085(7) 0.069(7) -0.010(5) 0.024(5) 0.009(5)
C55 0.021(4) 0.115(8) 0.080(7) -0.031(6) 0.014(4) -0.002(5)
C7 0.123(9) 0.086(8) 0.058(7) -0.004(6) -0.004(7) 0.011(7)
C10 0.057(6) 0.092(8) 0.095(8) -0.002(6) 0.023(5) -0.017(5)
C49 0.145(12) 0.034(6) 0.119(11) 0.023(6) -0.010(9) -0.004(6)
C56 0.069(7) 0.074(7) 0.088(7) -0.032(5) 0.021(5) -0.017(5)
C18 0.101(9) 0.094(8) 0.082(8) -0.026(7) -0.020(7) -0.011(7)
C32 0.068(6) 0.063(6) 0.107(9) -0.029(6) 0.028(6) 0.003(5)
C48 0.127(11) 0.072(8) 0.091(9) 0.041(7) 0.003(7) -0.010(7)
C11 0.073(8) 0.119(10) 0.118(10) 0.001(8) 0.016(7) -0.045(7)

loop_
_atom_type_symbol
_atom_type_description
_atom_type_scat_dispersion_real
_atom_type_scat_dispersion_imag
_atom_type_scat_source
C C 0.0033 0.0016 'International Tables Vol C Tables 4.2.6.8 and 6.1.1.4'
H H 0.0000 0.0000 'International Tables Vol C Tables 4.2.6.8 and 6.1.1.4'
O O 0.0106 0.0060 'International Tables Vol C Tables 4.2.6.8 and 6.1.1.4'
P P 0.1023 0.0942 'International Tables Vol C Tables 4.2.6.8 and 6.1.1.4'
S S 0.1246 0.1234 'International Tables Vol C Tables 4.2.6.8 and 6.1.1.4'
Ag Ag -0.8971 1.1015 'International Tables Vol C Tables 4.2.6.8 and 6.1.1.4'
Pb Pb -3.3944 10.1111 'International Tables Vol C Tables 4.2.6.8 and 6.1.1.4'
V V 0.3005 0.5294 'International Tables Vol C Tables 4.2.6.8 and 6.1.1.4'

loop_
_geom_angle_atom_site_label_1
_geom_angle_atom_site_label_2
_geom_angle_atom_site_label_3
_geom_angle
S2 Pb1 S3 88.15(7)
S2 Pb1 S1 85.95(6)
S3 Pb1 S1 82.53(7)
P2 Ag1 P1 120.04(7)
P2 Ag1 S2 115.77(7)
P1 Ag1 S2 108.48(7)
P2 Ag1 S1 121.09(7)
P1 Ag1 S1 97.95(7)
S2 Ag1 S1 88.09(7)
C34 P1 C28 106.6(4)
C34 P1 C22 106.2(4)
C28 P1 C22 103.3(4)
C34 P1 Ag1 116.0(3)
C28 P1 Ag1 103.3(2)
C22 P1 Ag1 119.9(3)
C52 P2 C40 102.1(3)
C52 P2 C46 106.7(4)
C40 P2 C46 103.4(4)
C52 P2 Ag1 115.2(2)
C40 P2 Ag1 118.2(2)
C46 P2 Ag1 110.0(2)
C8 S2 Ag1 107.6(3)
C8 S2 Pb1 90.6(3)
Ag1 S2 Pb1 90.53(7)
C1 S1 Ag1 104.6(3)
C1 S1 Pb1 93.6(3)
Ag1 S1 Pb1 88.04(6)
C15 S3 Pb1 88.1(3)
C6 C5 C4 120.9(13)
C6 C5 H5 119.5
C4 C5 H5 119.5
C19 C20 C21 121.0(10)
C19 C20 H20 119.5
C21 C20 H20 119.5
C45 C40 C41 118.1(7)
C45 C40 P2 119.0(6)
C41 C40 P2 122.9(6)
C37 C38 C39 121.8(11)
C37 C38 H38 119.1
C39 C38 H38 119.1
C27 C22 C23 119.0(7)
C27 C22 P1 118.3(6)
C23 C22 P1 122.6(6)
C40 C45 C44 121.1(8)
C40 C45 H45 119.5
C44 C45 H45 119.5
C3 C2 C7 122.9(10)
C3 C2 C1 122.8(8)
C7 C2 C1 114.3(10)
C25 C24 C23 123.3(9)
C25 C24 H24 118.4
C23 C24 H24 118.4
C17 C16 C21 117.9(8)
C17 C16 C15 123.2(8)
C21 C16 C15 118.9(8)
C22 C27 C26 119.8(8)
C22 C27 H27 120.1
C26 C27 H27 120.1
O3 C15 C16 120.9(8)
O3 C15 S3 121.1(7)
C16 C15 S3 118.0(7)
C56 C57 C52 119.4(8)
C56 C57 H57 120.3
C52 C57 H57 120.3
C43 C42 C41 120.6(8)
C43 C42 H42 119.7
C41 C42 H42 119.7
C42 C41 C40 120.3(8)
C42 C41 H41 119.9
C40 C41 H41 119.9
O1 C1 C2 121.9(9)
O1 C1 S1 121.6(7)
C2 C1 S1 116.5(7)
C53 C52 C57 118.5(7)
C53 C52 P2 117.6(6)
C57 C52 P2 123.7(6)
C34 C35 C36 121.9(10)
C34 C35 H35 119.1
C36 C35 H35 119.1
C30 C29 C28 121.5(8)
C30 C29 H29 119.3
C28 C29 H29 119.3
C16 C21 C20 118.8(9)
C16 C21 H21 120.6
C20 C21 H21 120.6
C24 C25 C26 118.1(9)
C24 C25 H25 120.9
C26 C25 H25 120.9
C33 C28 C29 117.9(8)
C33 C28 P1 124.0(7)
C29 C28 P1 117.8(6)
C2 C3 C4 119.4(10)
C2 C3 H3 120.3
C4 C3 H3 120.3
C14 C9 C10 118.8(9)
C14 C9 C8 124.7(8)
C10 C9 C8 116.5(8)
C54 C53 C52 121.3(8)
C54 C53 H53 119.4
C52 C53 H53 119.4
C38 C39 C34 122.3(10)
C38 C39 H39 118.9
C34 C39 H39 118.9
C46 C51 C50 119.7(10)
C46 C51 H51 120.1
C50 C51 H51 120.1
C18 C17 C16 122.3(10)
C18 C17 H17 118.8
C16 C17 H17 118.8
C51 C46 C47 118.9(8)
C51 C46 P2 120.3(7)
C47 C46 P2 120.4(7)
C30 C31 C32 120.2(9)
C30 C31 H31 119.9
C32 C31 H31 119.9
C28 C33 C32 119.4(9)
C28 C33 H33 120.3
C32 C33 H33 120.3
C9 C14 C13 120.4(9)
C9 C14 H14 119.8
C13 C14 H14 119.8
O2 C8 C9 125.4(8)
O2 C8 S2 118.7(7)
C9 C8 S2 115.9(6)
C43 C44 C45 119.7(9)
C43 C44 H44 120.2
C45 C44 H44 120.2
C24 C23 C22 118.8(8)
C24 C23 H23 120.6
C22 C23 H23 120.6
C46 C47 C48 118.8(10)
C46 C47 H47 120.6
C48 C47 H47 120.6
C3 C4 C5 118.8(12)
C3 C4 H4 120.6
C5 C4 H4 120.6
C35 C34 C39 115.6(8)
C35 C34 P1 118.5(7)
C39 C34 P1 125.9(7)
C11 C12 C13 120.8(10)
C11 C12 H12 119.6
C13 C12 H12 119.6
C37 C36 C35 120.5(11)
C37 C36 H36 119.8
C35 C36 H36 119.8
C44 C43 C42 120.3(9)
C44 C43 H43 119.9
C42 C43 H43 119.9
C18 C19 C20 119.5(11)
C18 C19 H19 120.2
C20 C19 H19 120.2
C36 C37 C38 118.0(10)
C36 C37 H37 121.0
C38 C37 H37 121.0
C49 C50 C51 120.7(10)
C49 C50 H50 119.7
C51 C50 H50 119.7
C14 C13 C12 120.0(10)
C14 C13 H13 120.0
C12 C13 H13 120.0
C53 C54 C55 119.8(8)
C53 C54 H54 120.1
C55 C54 H54 120.1
C5 C6 C7 121.9(13)
C5 C6 H6 119.0
C7 C6 H6 119.0
C25 C26 C27 121.0(9)
C25 C26 H26 119.5
C27 C26 H26 119.5
C31 C30 C29 120.3(9)
C31 C30 H30 119.8
C29 C30 H30 119.8
C56 C55 C54 118.4(8)
C56 C55 H55 120.8
C54 C55 H55 120.8
C2 C7 C6 115.8(12)
C2 C7 H7 122.1
C6 C7 H7 122.1
C11 C10 C9 121.5(10)
C11 C10 H10 119.2
C9 C10 H10 119.2
C48 C49 C50 118.3(10)
C48 C49 H49 120.8
C50 C49 H49 120.8
C55 C56 C57 122.6(8)
C55 C56 H56 118.7
C57 C56 H56 118.7
C19 C18 C17 120.4(11)
C19 C18 H18 119.8
C17 C18 H18 119.8
C31 C32 C33 120.6(9)
C31 C32 H32 119.7
C33 C32 H32 119.7
C49 C48 C47 123.6(11)
C49 C48 H48 118.2
C47 C48 H48 118.2
C12 C11 C10 118.5(10)
C12 C11 H11 120.8
C10 C11 H11 120.8

loop_
_geom_bond_atom_site_label_1
_geom_bond_atom_site_label_2
_geom_bond_distance
Pb1 S2 2.678(2)
Pb1 S3 2.686(2)
Pb1 S1 2.765(2)
Ag1 P2 2.455(2)
Ag1 P1 2.489(2)
Ag1 S2 2.654(2)
Ag1 S1 2.684(2)
P1 C34 1.805(8)
P1 C28 1.809(8)
P1 C22 1.821(7)
P2 C52 1.810(8)
P2 C40 1.821(7)
P2 C46 1.829(8)
S2 C8 1.797(9)
S1 C1 1.761(9)
S3 C15 1.724(8)
O3 C15 1.224(9)
O2 C8 1.201(9)
C5 C6 1.321(17)
C5 C4 1.394(16)
C5 H5 0.9300
C20 C19 1.361(14)
C20 C21 1.402(13)
C20 H20 0.9300
C40 C45 1.372(10)
C40 C41 1.389(10)
C38 C37 1.346(14)
C38 C39 1.351(12)
C38 H38 0.9300
O1 C1 1.200(9)
C22 C27 1.362(10)
C22 C23 1.409(10)
C45 C44 1.389(11)
C45 H45 0.9300
C2 C3 1.339(12)
C2 C7 1.402(12)
C2 C1 1.514(12)
C24 C25 1.332(12)
C24 C23 1.380(11)
C24 H24 0.9300
C16 C17 1.368(11)
C16 C21 1.383(11)
C16 C15 1.504(11)
C27 C26 1.403(11)
C27 H27 0.9300
C57 C56 1.359(11)
C57 C52 1.390(10)
C57 H57 0.9300
C42 C43 1.366(11)
C42 C41 1.371(10)
C42 H42 0.9300
C41 H41 0.9300
C52 C53 1.378(10)
C35 C34 1.353(11)
C35 C36 1.401(12)
C35 H35 0.9300
C29 C30 1.375(11)
C29 C28 1.396(11)
C29 H29 0.9300
C21 H21 0.9300
C25 C26 1.384(13)
C25 H25 0.9300
C28 C33 1.377(10)
C3 C4 1.387(14)
C3 H3 0.9300
C9 C14 1.361(11)
C9 C10 1.396(11)
C9 C8 1.463(11)
C53 C54 1.366(10)
C53 H53 0.9300
C39 C34 1.379(11)
C39 H39 0.9300
C51 C46 1.364(11)
C51 C50 1.390(12)
C51 H51 0.9300
C17 C18 1.361(12)
C17 H17 0.9300
C46 C47 1.369(11)
C31 C30 1.342(12)
C31 C32 1.367(12)
C31 H31 0.9300
C33 C32 1.410(11)
C33 H33 0.9300
C14 C13 1.370(11)
C14 H14 0.9300
C44 C43 1.350(12)
C44 H44 0.9300
C23 H23 0.9300
C47 C48 1.386(13)
C47 H47 0.9300
C4 H4 0.9300
C12 C11 1.360(14)
C12 C13 1.387(13)
C12 H12 0.9300
C36 C37 1.343(14)
C36 H36 0.9300
C43 H43 0.9300
C19 C18 1.338(14)
C19 H19 0.9300
C37 H37 0.9300
C50 C49 1.371(15)
C50 H50 0.9300
C13 H13 0.9300
C54 C55 1.392(11)
C54 H54 0.9300
C6 C7 1.404(16)
C6 H6 0.9300
C26 H26 0.9300
C30 H30 0.9300
C55 C56 1.356(12)
C55 H55 0.9300
C7 H7 0.9300
C10 C11 1.373(13)
C10 H10 0.9300
C49 C48 1.298(15)
C49 H49 0.9300
C56 H56 0.9300
C18 H18 0.9300
C32 H32 0.9300
C48 H48 0.9300
C11 H11 0.9300
